data_1561393
loop_
_publ_author_name
'Lepoittevin, Christophe'

_publ_section_title
;
 Structure resolution by electron diffraction tomography of the complex
 layered iron-rich Fe-2234-type Sr5Fe6O15.4
;
_journal_name_full 'Journal of Solid State Chemistry'
_journal_page_first 228
_journal_page_last 235
_journal_paper_doi 10.1016/j.jssc.2016.08.004
_journal_volume 242
_journal_year 2016
_chemical_formula_sum 'Fe6 O15.4 Sr5'
_chemical_formula_weight 1019.57
_space_group_IT_number 42
_space_group_name_Hall 'F -2 -2'
_space_group_name_H-M_alt 'F m 2 m'
_symmetry_cell_setting orthorhombic
_symmetry_space_group_name_Hall 'F -2 -2'
_symmetry_space_group_name_H-M 'F m 2 m'
_cell_angle_alpha 90.00000
_cell_angle_beta 90.00000
_cell_angle_gamma 90.00000
_cell_formula_units_Z 20
_cell_length_a 27.4047(3)
_cell_length_b 5.48590(7)
_cell_length_c 42.7442(4)
_cell_measurement_temperature 293
_cell_volume 6426.14(12)
_computing_structure_refinement FULLPROF
_diffrn_ambient_temperature 293
_diffrn_measurement_device_type 'D8 endeavor diffractometer'
_diffrn_radiation_type 'Cu K\a'
_diffrn_radiation_wavelength 1.540560
_diffrn_source X-ray
_pd_meas_2theta_range_inc 0.019669
_pd_meas_2theta_range_max 100.01170
_pd_meas_2theta_range_min 6.11800
_pd_meas_number_of_points 4776
_pd_proc_2theta_range_inc 0.019669
_pd_proc_2theta_range_max 100.0117
_pd_proc_2theta_range_min 6.1180
_pd_proc_ls_pref_orient_corr ' ?'
_pd_proc_ls_prof_R_factor 1.4361
_pd_proc_ls_prof_wR_expected 1.2326
_pd_proc_ls_prof_wR_factor 1.9632
_pd_proc_wavelength 1.540560
_refine_ls_number_parameters 13
_refine_ls_number_reflns 1038
_refine_ls_number_restraints 40
_refine_ls_R_I_factor 18.4544
_cod_data_source_file JSSC-2016-242-228.cif
_cod_data_source_block 1
_cod_depositor_comments
;
The following automatic conversions were performed:

data item '_symmetry_cell_setting' value 'Orthorhombic' was changed
to 'orthorhombic' in accordance with the built-in table derived from
the CIF Core dictionary named 'cif_core.dic' version 2.4.5 last
updated on 2014-11-21.

Automatic conversion script
Id: cif_fix_values 8369 2020-08-20 11:38:08Z andrius 
;
_cod_database_code 1561393

loop_
_symmetry_equiv_pos_as_xyz
x,y,z
-x,y,z
-x,y,-z
x,y,-z
x+1/2,y+1/2,z
-x+1/2,y+1/2,z
-x+1/2,y+1/2,-z
x+1/2,y+1/2,-z
x+1/2,y,z+1/2
-x+1/2,y,z+1/2
-x+1/2,y,-z+1/2
x+1/2,y,-z+1/2
x,y+1/2,z+1/2
-x,y+1/2,z+1/2
-x,y+1/2,-z+1/2
x,y+1/2,-z+1/2

loop_
_atom_site_label
_atom_site_fract_x
_atom_site_fract_y
_atom_site_fract_z
_atom_site_U_iso_or_equiv
_atom_site_occupancy
_atom_site_adp_type
_atom_site_type_symbol
Sr1 0.10041(176) 0.28184(268) 0.40824(84) 0.00507 1.00000 Uiso Sr
Sr2 0.20058(124) -0.22585(326) 0.40850(124) 0.00507 1.00000 Uiso Sr
Sr3 0.00000 0.76624(163) 0.40717(73) 0.00507 1.00000 Uiso Sr
Sr4 0.10110(182) 0.26551(226) 0.31982(55) 0.00507 1.00000 Uiso Sr
Sr5 0.00000 0.76503(281) 0.31990(103) 0.00507 1.00000 Uiso Sr
Sr6 0.19921(110) -0.24098(169) 0.50000 0.00507 1.00000 Uiso Sr
Sr7 0.00000 -0.25400(223) 0.50000 0.00507 1.00000 Uiso Sr
Sr8 0.09821(128) 0.29788(137) 0.50000 0.00507 1.00000 Uiso Sr
Sr9 0.20078(129) 0.30102(121) 0.17095(76) 0.00507 1.00000 Uiso Sr
Fe1 0.10055(152) 0.75625(396) 0.36405(193) 0.00633 1.00000 Uiso Fe
Fe2 0.00000 0.25482(147) 0.36323(120) 0.00633 1.00000 Uiso Fe
Fe3 0.19974(171) 0.25104(286) 0.36500(128) 0.00633 1.00000 Uiso Fe
Fe4 0.00000 0.23442(213) 0.45399(114) 0.00633 1.00000 Uiso Fe
Fe5 0.19850(202) 0.24280(515) 0.45389(182) 0.00633 1.00000 Uiso Fe
Fe6 0.09900(214) -0.24501(345) 0.45400(124) 0.00633 1.00000 Uiso Fe
Fe7 0.10213(224) 0.71802(311) 0.27100(115) 0.00633 1.00000 Uiso Fe
Fe8 0.00000 0.21574(191) 0.27099(112) 0.00633 1.00000 Uiso Fe
Fe9 0.19985(237) 0.21511(421) 0.27085(168) 0.00633 1.00000 Uiso Fe
O1 0.00000 0.31300(444) 0.50000 0.01267 1.00000 Uiso O
O2 0.00000 0.33912(164) 0.40812(474) 0.01267 1.00000 Uiso O
O3 0.19912(815) 0.34508(921) 0.41224(450) 0.01267 1.00000 Uiso O
O4 0.19505(708) 0.32702(161) 0.50000 0.01267 1.00000 Uiso O
O5 0.14627(818) 0.08287(729) 0.45600(510) 0.01267 1.00000 Uiso O
O6 0.25584(945) 0.08290(185) 0.45605(514) 0.01267 1.00000 Uiso O
O7 0.05700(815) 0.09392(960) 0.45411(451) 0.01267 1.00000 Uiso O
O8 0.09980(710) 0.85107(814) 0.40686(507) 0.01267 1.00000 Uiso O
O9 0.16131(531) -0.43801(437) 0.45603(495) 0.01267 1.00000 Uiso O
O10 0.03701(891) 0.55231(350) 0.45385(429) 0.01267 1.00000 Uiso O
O11 0.45282(526) 0.05112(69) 0.36123(621) 0.01267 1.00000 Uiso O
O12 0.34724(809) 0.04980(69) 0.36508(467) 0.01267 1.00000 Uiso O
O13 0.74703(748) 0.05050(847) 0.36380(549) 0.01267 1.00000 Uiso O
O14 0.85520(860) 0.05048(905) 0.36123(436) 0.01267 1.00000 Uiso O
O15 0.05200(522) 0.05049(110) 0.36123(436) 0.01267 1.00000 Uiso O
O16 0.39780(596) 0.34870(881) 0.31315(474) 0.01267 1.00000 Uiso O
O17 0.19912(833) 0.35141(752) 0.31315(430) 0.01267 1.00000 Uiso O
O18 0.75000 0.06985(431) 0.25000 0.01267 1.00000 Uiso O
O19 0.06911(592) 0.41057(288) 0.25994(455) 0.01267 1.00000 Uiso O
O20 0.15800(512) 0.37983(823) 0.24263(397) 0.01267 1.00000 Uiso O
O21 0.00000 0.78872(774) 0.18877(698) 0.01267 1.00000 Uiso O
O22 0.41402(640) 0.25000 0.50000 0.01267 1.00000 Uiso O
O23 0.50000 0.40182 0.26314(847) 0.01267 1.00000 Uiso O

loop_
_atom_type_symbol
_atom_type_scat_Cromer_Mann_a1
_atom_type_scat_Cromer_Mann_b1
_atom_type_scat_Cromer_Mann_a2
_atom_type_scat_Cromer_Mann_b2
_atom_type_scat_Cromer_Mann_a3
_atom_type_scat_Cromer_Mann_b3
_atom_type_scat_Cromer_Mann_a4
_atom_type_scat_Cromer_Mann_b4
_atom_type_scat_Cromer_Mann_c
_atom_type_scat_dispersion_real
_atom_type_scat_dispersion_imag
_atom_type_scat_source
sr 17.56630 1.55640 9.81840 14.09880 5.42200 0.16640 2.66940 132.37601 2.50640 -0.46500 1.82000 International_Tables_for_Crystallography_Vol.C(1991)_Tables_6.1.1.4_and_6.1.1.5
fe 11.76950 4.76110 7.35730 0.30720 3.52220 15.35350 2.30450 76.88050 1.03690 -1.17900 3.20400 International_Tables_for_Crystallography_Vol.C(1991)_Tables_6.1.1.4_and_6.1.1.5
o 3.04850 13.27710 2.28680 5.70110 1.54630 0.32390 0.86700 32.90890 0.25080 0.04700 0.03200 International_Tables_for_Crystallography_Vol.C(1991)_Tables_6.1.1.4_and_6.1.1.5

loop_
_geom_bond_atom_site_label_1
_geom_bond_atom_site_label_2
_geom_bond_distance
_geom_bond_site_symmetry_2
Sr1 O2 2.76959(3) 1_555
Sr1 O3 2.73263(3) 1_555
Sr1 O5 2.634104(17) 1_555
Sr1 O7 2.514412(16) 1_555
Sr1 O8 2.36396(3) 1_545
Sr1 O12 2.760891(17) 6_555
Sr1 O14 2.669921(17) 2_655
Sr1 O15 2.721858(17) 1_555
Sr2 O3 2.35960(3) 1_545
Sr2 O3 2.78070(3) 6_545
Sr2 O6 2.580335(17) 6_545
Sr2 O8 2.79478(3) 1_545
Sr2 O9 2.576885(17) 1_555
Sr2 O12 2.583936(16) 6_545
Sr2 O13 2.603147(17) 5_445
Sr3 O2 2.34349(3) 1_555
Sr3 O8 2.77433(3) 1_555
Sr3 O8 2.77433(3) 2_555
Sr3 O10 2.527301(17) 1_555
Sr3 O10 2.527301(17) 2_555
Sr3 O11 2.630669(17) 5_455
Sr3 O11 2.630669(17) 6_555
Sr4 O11 2.787735(18) 6_555
Sr4 O14 2.441061(15) 2_655
Sr4 O15 2.516942(16) 1_555
Sr4 O16 2.30448(3) 6_545
Sr4 O17 2.74209(3) 1_555
Sr4 O21 2.79774(3) 15_545
Sr5 O11 2.483897(16) 5_455
Sr5 O11 2.483897(16) 6_555
Sr5 O15 2.757547(17) 1_565
Sr5 O15 2.757547(17) 2_565
Sr5 O21 2.63914(3) 15_545
Sr5 O23 2.53957(2) 5_455
Sr6 O4 2.37265(3) 1_545
Sr6 O6 2.445423(16) 6_545
Sr6 O6 2.445422(16) 7_546
Sr6 O9 2.404052(16) 1_555
Sr6 O9 2.404052(16) 4_556
Sr7 O1 2.37539(3) 1_545
Sr7 O10 2.459485(17) 1_545
Sr7 O10 2.459485(17) 2_545
Sr7 O10 2.459484(17) 3_546
Sr7 O10 2.459484(17) 4_546
Sr7 O22 2.35636(3) 5_445
Sr7 O22 2.35636(3) 6_545
Sr8 O1 2.69269(3) 1_555
Sr8 O4 2.65868(3) 1_555
Sr8 O5 2.581308(16) 1_555
Sr8 O5 2.581309(16) 4_556
Sr8 O7 2.524872(17) 1_555
Sr8 O7 2.524871(17) 4_556
Sr8 O22 2.50283(3) 6_555
Sr9 O12 2.450094(15) 11_555
Sr9 O13 2.387792(15) 12_455
Sr9 O13 2.474882(16) 15_655
Sr9 O14 2.473532(16) 15_655
Sr9 O16 2.79799(3) 11_555
Sr9 O17 2.55884(3) 16_545
Fe1 O8 1.902488(17) 1_555
Fe1 O11 1.849337(15) 6_555
Fe1 O12 1.825329(15) 6_555
Fe1 O14 2.022484(18) 2_665
Fe1 O15 2.095305(18) 1_565
Fe1 O16 2.234470(20) 6_555
Fe2 O2 1.973729(18) 1_555
Fe2 O11 2.078749(18) 5_455
Fe2 O11 2.078749(18) 6_555
Fe2 O15 1.815090(15) 1_555
Fe2 O15 1.815090(15) 2_555
Fe2 O21 2.23047(2) 15_545
